data_7152888
loop_
_publ_author_name
'Chen, Xuxing'
'He, Qian'
'Xie, Yuyuan'
'Yang, Chunhao'

_publ_section_title
;
 Palladium(ii)-catalyzed synthesis of functionalized indenones via
 oxidation and cyclization of 2-(2-arylethynylphenyl)acetonitriles.
;
_journal_issue 16
_journal_name_full 'Organic &amp; biomolecular chemistry'
_journal_page_first 2582
_journal_page_last 2585
_journal_paper_doi 10.1039/c3ob40103k
_journal_volume 11
_journal_year 2013
_chemical_formula_sum 'C17 H11 N O'
_chemical_formula_weight 245.27
_chemical_name_systematic
;
?
;
_space_group_IT_number 2
_symmetry_cell_setting triclinic
_symmetry_space_group_name_Hall '-P 1'
_symmetry_space_group_name_H-M 'P -1'
_atom_sites_solution_hydrogens geom
_atom_sites_solution_primary direct
_atom_sites_solution_secondary difmap
_audit_creation_method SHELXL-97
_cell_angle_alpha 82.255(2)
_cell_angle_beta 68.663(2)
_cell_angle_gamma 78.619(2)
_cell_formula_units_Z 2
_cell_length_a 7.7325(3)
_cell_length_b 8.8630(3)
_cell_length_c 9.8596(3)
_cell_measurement_reflns_used 6169
_cell_measurement_temperature 100(2)
_cell_measurement_theta_max 54.87
_cell_measurement_theta_min 4.50
_cell_volume 615.55(4)
_computing_cell_refinement 'Bruker SAINT'
_computing_data_collection 'Bruker APEX2'
_computing_data_reduction 'Bruker SAINT'
_computing_molecular_graphics 'Bruker SHELXTL'
_computing_publication_material 'Bruker SHELXTL'
_computing_structure_refinement 'SHELXL-97 (Sheldrick, 2008)'
_computing_structure_solution 'SHELXS-97 (Sheldrick, 2008)'
_diffrn_ambient_temperature 100(2)
_diffrn_measured_fraction_theta_full 0.962
_diffrn_measured_fraction_theta_max 0.962
_diffrn_measurement_device_type 'Bruker APEX-II CCD'
_diffrn_radiation_monochromator graphite
_diffrn_radiation_source 'fine-focus sealed tube'
_diffrn_radiation_type MoK\a
_diffrn_radiation_wavelength 0.71073
_diffrn_reflns_av_R_equivalents 0.0189
_diffrn_reflns_av_sigmaI/netI 0.0221
_diffrn_reflns_limit_h_max 11
_diffrn_reflns_limit_h_min -11
_diffrn_reflns_limit_k_max 12
_diffrn_reflns_limit_k_min -12
_diffrn_reflns_limit_l_max 13
_diffrn_reflns_limit_l_min -14
_diffrn_reflns_number 11852
_diffrn_reflns_theta_full 31.20
_diffrn_reflns_theta_max 31.20
_diffrn_reflns_theta_min 2.22
_exptl_absorpt_coefficient_mu 0.083
_exptl_absorpt_correction_T_max 0.7456
_exptl_absorpt_correction_T_min 0.6526
_exptl_absorpt_correction_type multi-scan
_exptl_absorpt_process_details sadabs
_exptl_crystal_colour colorless
_exptl_crystal_density_diffrn 1.323
_exptl_crystal_density_method 'not measured'
_exptl_crystal_description block
_exptl_crystal_F_000 256
_exptl_crystal_size_max 0.25
_exptl_crystal_size_mid 0.18
_exptl_crystal_size_min 0.18
_refine_diff_density_max 0.524
_refine_diff_density_min -0.362
_refine_diff_density_rms 0.061
_refine_ls_abs_structure_details 'Flack H D (1983), Acta Cryst. A39, 876-881'
_refine_ls_extinction_coef 0.0039(15)
_refine_ls_extinction_expression Fc^*^=kFc[1+0.001xFc^2^\l^3^/sin(2\q)]^-1/4^
_refine_ls_extinction_method none
_refine_ls_goodness_of_fit_ref 1.634
_refine_ls_hydrogen_treatment constr
_refine_ls_matrix_type full
_refine_ls_number_parameters 173
_refine_ls_number_reflns 3842
_refine_ls_number_restraints 0
_refine_ls_restrained_S_all 1.634
_refine_ls_R_factor_all 0.0586
_refine_ls_R_factor_gt 0.0503
_refine_ls_shift/su_max 0.001
_refine_ls_shift/su_mean 0.000
_refine_ls_structure_factor_coef Fsqd
_refine_ls_weighting_details 'calc w=1/[\s^2^(Fo^2^)+(0.0786P)^2^+0.0000P] where P=(Fo^2^+2Fc^2^)/3'
_refine_ls_weighting_scheme calc
_refine_ls_wR_factor_gt 0.1646
_refine_ls_wR_factor_ref 0.1725
_reflns_number_gt 3285
_reflns_number_total 3842
_reflns_threshold_expression >2sigma(I)
_cod_data_source_file c3ob40103k.txt
_cod_data_source_block H:\Report\2d\2d.CIF
_cod_original_sg_symbol_H-M P-1
_cod_database_code 7152888

loop_
_symmetry_equiv_pos_as_xyz
'x, y, z'
'-x, -y, -z'

loop_
_atom_site_label
_atom_site_type_symbol
_atom_site_fract_x
_atom_site_fract_y
_atom_site_fract_z
_atom_site_U_iso_or_equiv
_atom_site_adp_type
_atom_site_occupancy
_atom_site_symmetry_multiplicity
_atom_site_calc_flag
_atom_site_refinement_flags
O1 O 0.26497(14) 0.90450(10) 1.03027(9) 0.0257(2) Uani 1 1 d .
N1 N 0.24589(17) 0.59957(11) 0.53598(12) 0.0249(3) Uani 1 1 d .
C1 C 0.16114(18) 1.23874(13) 0.56968(12) 0.0204(3) Uani 1 1 d .
H1 H 0.1369 1.3331 0.5205 0.024 Uiso 1 1 calc R
C2 C 0.32266(17) 1.20196(12) 0.60512(12) 0.0193(2) Uani 1 1 d .
H6 H 0.4080 1.2709 0.5758 0.023 Uiso 1 1 calc R
C3 C 0.36111(16) 1.06357(12) 0.68402(12) 0.0172(2) Uani 1 1 d .
C4 C 0.23103(16) 0.95998(12) 0.72364(12) 0.0156(2) Uani 1 1 d .
C5 C 0.25246(16) 0.81410(12) 0.81134(12) 0.0168(2) Uani 1 1 d .
C6 C 0.26089(17) 0.79965(13) 0.96455(13) 0.0184(2) Uani 1 1 d .
C7 C 0.25840(16) 0.63338(13) 1.01629(12) 0.0184(2) Uani 1 1 d .
C8 C 0.26098(18) 0.55637(14) 1.14704(13) 0.0227(3) Uani 1 1 d .
H10 H 0.2655 0.6083 1.2213 0.027 Uiso 1 1 calc R
C9 C 0.25665(19) 0.39731(14) 1.16444(13) 0.0244(3) Uani 1 1 d .
H2 H 0.2586 0.3428 1.2515 0.029 Uiso 1 1 calc R
C10 C 0.24942(18) 0.32017(13) 1.05370(13) 0.0229(3) Uani 1 1 d .
H3 H 0.2475 0.2145 1.0673 0.027 Uiso 1 1 calc R
C11 C 0.24493(17) 0.39925(13) 0.92112(13) 0.0198(2) Uani 1 1 d .
H11 H 0.2386 0.3480 0.8471 0.024 Uiso 1 1 calc R
C12 C 0.25018(16) 0.55594(12) 0.90481(12) 0.0169(2) Uani 1 1 d .
C13 C 0.24731(16) 0.67063(12) 0.78095(12) 0.0167(2) Uani 1 1 d .
C14 C 0.03516(18) 1.13506(13) 0.60738(13) 0.0204(2) Uani 1 1 d .
H4 H -0.0723 1.1587 0.5820 0.024 Uiso 1 1 calc R
C15 C 0.07101(17) 0.99629(13) 0.68303(12) 0.0190(2) Uani 1 1 d .
H5 H -0.0123 0.9261 0.7073 0.023 Uiso 1 1 calc R
C16 C 0.53869(18) 1.02909(14) 0.71874(14) 0.0232(3) Uani 1 1 d .
H9 H 0.6400 1.0619 0.6363 0.035 Uiso 1 1 calc R
H7 H 0.5674 0.9201 0.7404 0.035 Uiso 1 1 calc R
H8 H 0.5224 1.0832 0.8017 0.035 Uiso 1 1 calc R
C17 C 0.24406(17) 0.63179(12) 0.64555(12) 0.0187(2) Uani 1 1 d .

loop_
_atom_site_aniso_label
_atom_site_aniso_U_11
_atom_site_aniso_U_22
_atom_site_aniso_U_33
_atom_site_aniso_U_23
_atom_site_aniso_U_13
_atom_site_aniso_U_12
O1 0.0330(5) 0.0236(4) 0.0222(5) -0.0065(3) -0.0087(4) -0.0070(4)
N1 0.0364(6) 0.0189(5) 0.0236(5) -0.0003(4) -0.0148(5) -0.0061(4)
C1 0.0279(6) 0.0163(5) 0.0172(5) -0.0009(4) -0.0082(5) -0.0037(4)
C2 0.0233(6) 0.0165(5) 0.0182(5) -0.0021(4) -0.0050(4) -0.0072(4)
C3 0.0173(5) 0.0172(5) 0.0168(5) -0.0041(4) -0.0038(4) -0.0040(4)
C4 0.0167(5) 0.0135(4) 0.0162(5) -0.0029(4) -0.0047(4) -0.0026(4)
C5 0.0164(5) 0.0166(5) 0.0175(5) -0.0014(4) -0.0054(4) -0.0038(4)
C6 0.0174(5) 0.0191(5) 0.0189(5) -0.0031(4) -0.0059(4) -0.0032(4)
C7 0.0181(5) 0.0196(5) 0.0170(5) -0.0025(4) -0.0055(4) -0.0019(4)
C8 0.0234(6) 0.0266(6) 0.0170(6) -0.0023(4) -0.0067(5) -0.0015(5)
C9 0.0253(6) 0.0255(6) 0.0174(6) 0.0040(4) -0.0050(5) -0.0010(5)
C10 0.0228(6) 0.0188(5) 0.0224(6) 0.0041(4) -0.0045(5) -0.0028(4)
C11 0.0210(6) 0.0181(5) 0.0188(6) 0.0006(4) -0.0055(5) -0.0042(4)
C12 0.0158(5) 0.0182(5) 0.0164(5) 0.0004(4) -0.0053(4) -0.0037(4)
C13 0.0179(5) 0.0159(5) 0.0165(5) 0.0000(4) -0.0059(4) -0.0042(4)
C14 0.0214(6) 0.0194(5) 0.0224(6) -0.0020(4) -0.0104(5) -0.0022(4)
C15 0.0189(6) 0.0180(5) 0.0211(6) -0.0012(4) -0.0072(4) -0.0046(4)
C16 0.0200(6) 0.0241(6) 0.0274(6) -0.0022(4) -0.0085(5) -0.0068(5)
C17 0.0239(6) 0.0136(5) 0.0200(6) 0.0017(4) -0.0092(5) -0.0051(4)

loop_
_atom_type_symbol
_atom_type_description
_atom_type_scat_dispersion_real
_atom_type_scat_dispersion_imag
_atom_type_scat_source
C C 0.0033 0.0016 'International Tables Vol C Tables 4.2.6.8 and 6.1.1.4'
H H 0.0000 0.0000 'International Tables Vol C Tables 4.2.6.8 and 6.1.1.4'
N N 0.0061 0.0033 'International Tables Vol C Tables 4.2.6.8 and 6.1.1.4'
O O 0.0106 0.0060 'International Tables Vol C Tables 4.2.6.8 and 6.1.1.4'

loop_
_geom_angle_atom_site_label_1
_geom_angle_atom_site_label_2
_geom_angle_atom_site_label_3
_geom_angle
C2 C1 C14 120.16(10)
C2 C1 H1 119.9
C14 C1 H1 119.9
C1 C2 C3 121.76(10)
C1 C2 H6 119.1
C3 C2 H6 119.1
C2 C3 C4 117.64(11)
C2 C3 C16 119.56(10)
C4 C3 C16 122.77(10)
C15 C4 C3 120.07(10)
C15 C4 C5 117.35(10)
C3 C4 C5 122.56(10)
C13 C5 C4 127.70(10)
C13 C5 C6 106.61(9)
C4 C5 C6 125.31(9)
O1 C6 C7 127.95(11)
O1 C6 C5 125.90(11)
C7 C6 C5 106.13(9)
C8 C7 C12 121.21(10)
C8 C7 C6 130.95(10)
C12 C7 C6 107.84(10)
C7 C8 C9 117.93(11)
C7 C8 H10 121.0
C9 C8 H10 121.0
C10 C9 C8 120.94(11)
C10 C9 H2 119.5
C8 C9 H2 119.5
C9 C10 C11 121.01(11)
C9 C10 H3 119.5
C11 C10 H3 119.5
C12 C11 C10 117.59(11)
C12 C11 H11 121.2
C10 C11 H11 121.2
C11 C12 C7 121.32(11)
C11 C12 C13 130.83(10)
C7 C12 C13 107.85(9)
C5 C13 C17 124.92(10)
C5 C13 C12 111.57(10)
C17 C13 C12 123.49(9)
C15 C14 C1 119.37(11)
C15 C14 H4 120.3
C1 C14 H4 120.3
C14 C15 C4 120.95(10)
C14 C15 H5 119.5
C4 C15 H5 119.5
C3 C16 H9 109.5
C3 C16 H7 109.5
H9 C16 H7 109.5
C3 C16 H8 109.5
H9 C16 H8 109.5
H7 C16 H8 109.5
N1 C17 C13 178.41(14)

loop_
_geom_bond_atom_site_label_1
_geom_bond_atom_site_label_2
_geom_bond_distance
O1 C6 1.2137(13)
N1 C17 1.1487(15)
C1 C2 1.3836(18)
C1 C14 1.3890(16)
C1 H1 0.9300
C2 C3 1.4019(15)
C2 H6 0.9300
C3 C4 1.4103(14)
C3 C16 1.4981(17)
C4 C15 1.4013(16)
C4 C5 1.4715(15)
C5 C13 1.3563(14)
C5 C6 1.5228(16)
C6 C7 1.4945(15)
C7 C8 1.3800(16)
C7 C12 1.3982(15)
C8 C9 1.4026(16)
C8 H10 0.9300
C9 C10 1.3868(17)
C9 H2 0.9300
C10 C11 1.4063(15)
C10 H3 0.9300
C11 C12 1.3833(14)
C11 H11 0.9300
C12 C13 1.4837(15)
C13 C17 1.4328(15)
C14 C15 1.3836(15)
C14 H4 0.9300
C15 H5 0.9300
C16 H9 0.9600
C16 H7 0.9600
C16 H8 0.9600

loop_
_geom_torsion_atom_site_label_1
_geom_torsion_atom_site_label_2
_geom_torsion_atom_site_label_3
_geom_torsion_atom_site_label_4
_geom_torsion
C14 C1 C2 C3 -2.46(18)
C1 C2 C3 C4 1.51(17)
C1 C2 C3 C16 179.65(11)
C2 C3 C4 C15 0.58(16)
C16 C3 C4 C15 -177.50(10)
C2 C3 C4 C5 -177.55(10)
C16 C3 C4 C5 4.38(17)
C15 C4 C5 C13 53.30(17)
C3 C4 C5 C13 -128.53(13)
C15 C4 C5 C6 -118.67(12)
C3 C4 C5 C6 59.51(16)
C13 C5 C6 O1 -179.11(12)
C4 C5 C6 O1 -5.74(19)
C13 C5 C6 C7 -0.42(13)
C4 C5 C6 C7 172.95(10)
O1 C6 C7 C8 -0.4(2)
C5 C6 C7 C8 -179.05(12)
O1 C6 C7 C12 178.90(12)
C5 C6 C7 C12 0.25(13)
C12 C7 C8 C9 0.51(18)
C6 C7 C8 C9 179.73(12)
C7 C8 C9 C10 -0.19(19)
C8 C9 C10 C11 -0.44(19)
C9 C10 C11 C12 0.74(18)
C10 C11 C12 C7 -0.42(18)
C10 C11 C12 C13 -179.90(11)
C8 C7 C12 C11 -0.21(18)
C6 C7 C12 C11 -179.59(11)
C8 C7 C12 C13 179.38(11)
C6 C7 C12 C13 0.00(13)
C4 C5 C13 C17 8.7(2)
C6 C5 C13 C17 -178.15(11)
C4 C5 C13 C12 -172.73(11)
C6 C5 C13 C12 0.44(13)
C11 C12 C13 C5 179.25(13)
C7 C12 C13 C5 -0.29(14)
C11 C12 C13 C17 -2.1(2)
C7 C12 C13 C17 178.32(11)
C2 C1 C14 C15 1.25(18)
C1 C14 C15 C4 0.84(18)
C3 C4 C15 C14 -1.75(17)
C5 C4 C15 C14 176.46(10)
C5 C13 C17 N1 97(4)
C12 C13 C17 N1 -81(4)
